data_1564676
loop_
_publ_author_name
'Wang, Hanqiang'
'Zhang, Jie'
'Xie, Zuowei'

_publ_section_title
;
 Ring-opening and ring-expansion reactions of carborane-fused borirane
;
_journal_name_full 'Chemical Science'
_journal_paper_doi 10.1039/D1SC04453B
_journal_year 2021
_chemical_formula_sum 'C33 H58 B12 N2 O'
_chemical_formula_weight 628.53
_space_group_crystal_system monoclinic
_space_group_IT_number 14
_space_group_name_Hall '-P 2ybc'
_space_group_name_H-M_alt 'P 1 21/c 1'
_atom_sites_solution_hydrogens geom
_audit_creation_method SHELXL-2018/3
_audit_update_record
;
2021-08-09 deposited with the CCDC.	2021-09-09 downloaded from the CCDC.
;
_cell_angle_alpha 90
_cell_angle_beta 90.344(4)
_cell_angle_gamma 90
_cell_formula_units_Z 4
_cell_length_a 10.0423(13)
_cell_length_b 19.622(2)
_cell_length_c 20.134(3)
_cell_measurement_reflns_used 1590
_cell_measurement_temperature 173(2)
_cell_measurement_theta_max 15
_cell_measurement_theta_min 15
_cell_volume 3967.3(9)
_computing_cell_refinement 'BRUKER D8VENTURE DIFFRACTOMETER'
_computing_data_collection 'BRUKER D8VENTURE DIFFRACTOMETER'
_computing_data_reduction 'BRUKER D8VENTURE DIFFRACTOMETER'
_computing_molecular_graphics 'BRUKER SHELXTL'
_computing_publication_material 'BRUKER SHELXTL'
_computing_structure_refinement 'SHELXL-2018/3 (Sheldrick, 2018)'
_diffrn_ambient_temperature 173(2)
_diffrn_measured_fraction_theta_full 0.999
_diffrn_measured_fraction_theta_max 0.999
_diffrn_measurement_device_type 'BRUKER D8VENTURE DIFFRACTOMETER'
_diffrn_measurement_method 'PHI & OMEGA SCAN'
_diffrn_radiation_type MoK\a
_diffrn_radiation_wavelength 0.71073
_diffrn_reflns_av_unetI/netI 0.0849
_diffrn_reflns_Laue_measured_fraction_full 0.999
_diffrn_reflns_Laue_measured_fraction_max 0.999
_diffrn_reflns_limit_h_max 12
_diffrn_reflns_limit_h_min -12
_diffrn_reflns_limit_k_max 23
_diffrn_reflns_limit_k_min -23
_diffrn_reflns_limit_l_max 24
_diffrn_reflns_limit_l_min 0
_diffrn_reflns_number 7173
_diffrn_reflns_point_group_measured_fraction_full 0.999
_diffrn_reflns_point_group_measured_fraction_max 0.999
_diffrn_reflns_theta_full 25.242
_diffrn_reflns_theta_max 25.311
_diffrn_reflns_theta_min 2.274
_exptl_absorpt_coefficient_mu 0.057
_exptl_absorpt_correction_T_max 0.7456
_exptl_absorpt_correction_T_min 0.5811
_exptl_absorpt_correction_type multi-scan
_exptl_crystal_colour colourless
_exptl_crystal_density_diffrn 1.052
_exptl_crystal_description block
_exptl_crystal_F_000 1352
_exptl_crystal_size_max 0.400
_exptl_crystal_size_mid 0.300
_exptl_crystal_size_min 0.200
_refine_diff_density_max 0.727
_refine_diff_density_min -0.268
_refine_diff_density_rms 0.077
_refine_ls_extinction_method none
_refine_ls_goodness_of_fit_ref 1.056
_refine_ls_hydrogen_treatment constr
_refine_ls_matrix_type full
_refine_ls_number_parameters 444
_refine_ls_number_reflns 7173
_refine_ls_number_restraints 0
_refine_ls_restrained_S_all 1.056
_refine_ls_R_factor_all 0.1364
_refine_ls_R_factor_gt 0.0974
_refine_ls_shift/su_max 0.000
_refine_ls_shift/su_mean 0.000
_refine_ls_structure_factor_coef Fsqd
_refine_ls_weighting_details 'w=1/[\s^2^(Fo^2^)+(0.1268P)^2^+3.6540P] where P=(Fo^2^+2Fc^2^)/3'
_refine_ls_weighting_scheme calc
_refine_ls_wR_factor_gt 0.2435
_refine_ls_wR_factor_ref 0.2694
_reflns_Friedel_coverage 0.000
_reflns_number_gt 4819
_reflns_number_total 7173
_reflns_threshold_expression 'I > 2\s(I)'
_cod_data_source_file d1sc04453b2.cif
_cod_data_source_block 6
_cod_original_sg_symbol_H-M 'P 21/c'
_cod_database_code 1564676
_shelx_shelxl_version_number 2018/3
_shelx_space_group_comment
;
The symmetry employed for this shelxl refinement is uniquely defined
by the following loop, which should always be used as a source of
symmetry information in preference to the above space-group names.
They are only intended as comments.
;
_shelx_estimated_absorpt_t_min 0.978
_shelx_estimated_absorpt_t_max 0.989

loop_
_space_group_symop_operation_xyz
'x, y, z'
'-x, y+1/2, -z+1/2'
'-x, -y, -z'
'x, -y-1/2, z-1/2'

loop_
_atom_site_label
_atom_site_type_symbol
_atom_site_fract_x
_atom_site_fract_y
_atom_site_fract_z
_atom_site_U_iso_or_equiv
_atom_site_adp_type
_atom_site_occupancy
_atom_site_site_symmetry_order
_atom_site_calc_flag
_atom_site_refinement_flags_posn
_atom_site_refinement_flags_adp
_atom_site_refinement_flags_occupancy
_atom_site_disorder_assembly
_atom_site_disorder_group
O1 O 0.9726(4) 0.25300(18) 0.08464(17) 0.0616(10) Uani 1 1 d . . . . .
N1 N 0.5927(4) 0.42746(16) 0.29878(16) 0.0349(8) Uani 1 1 d . . . . .
N2 N 0.5972(4) 0.43505(16) 0.19238(16) 0.0331(8) Uani 1 1 d . . . . .
C1 C 0.7702(4) 0.2717(2) 0.2438(2) 0.0363(9) Uani 1 1 d . . . . .
C2 C 0.8830(5) 0.2207(2) 0.2016(2) 0.0368(10) Uani 1 1 d . . . . .
C11 C 0.6534(4) 0.40052(19) 0.2452(2) 0.0327(9) Uani 1 1 d . . . . .
C12 C 0.5021(5) 0.4765(2) 0.2803(2) 0.0412(11) Uani 1 1 d . . . . .
H12A H 0.447307 0.502032 0.309471 0.049 Uiso 1 1 calc R U . . .
C13 C 0.5044(5) 0.4820(2) 0.2148(2) 0.0394(10) Uani 1 1 d . . . . .
H13A H 0.452642 0.512134 0.188335 0.047 Uiso 1 1 calc R U . . .
C14 C 0.6119(5) 0.4094(2) 0.3681(2) 0.0418(11) Uani 1 1 d . . . . .
C15 C 0.5157(5) 0.3681(2) 0.3986(2) 0.0488(12) Uani 1 1 d . . . . .
C16 C 0.5320(6) 0.3551(3) 0.4658(3) 0.0645(15) Uani 1 1 d . . . . .
H16A H 0.469981 0.326621 0.487928 0.077 Uiso 1 1 calc R U . . .
C17 C 0.6355(7) 0.3827(4) 0.5005(3) 0.0756(19) Uani 1 1 d . . . . .
H17A H 0.644048 0.373192 0.546647 0.091 Uiso 1 1 calc R U . . .
C18 C 0.7297(6) 0.4246(3) 0.4699(3) 0.0655(15) Uani 1 1 d . . . . .
H18A H 0.801728 0.442870 0.495003 0.079 Uiso 1 1 calc R U . . .
C19 C 0.7172(5) 0.4394(2) 0.4025(2) 0.0484(12) Uani 1 1 d . . . . .
C20 C 0.3951(5) 0.3408(2) 0.3618(3) 0.0536(13) Uani 1 1 d . . . . .
H20A H 0.412684 0.344788 0.313120 0.064 Uiso 1 1 calc R U . . .
C21 C 0.3651(7) 0.2654(3) 0.3771(3) 0.0699(16) Uani 1 1 d . . . . .
H21A H 0.286362 0.250934 0.351827 0.105 Uiso 1 1 calc R U . . .
H21B H 0.441609 0.237354 0.364412 0.105 Uiso 1 1 calc R U . . .
H21C H 0.348398 0.260063 0.424684 0.105 Uiso 1 1 calc R U . . .
C22 C 0.2710(6) 0.3826(3) 0.3773(3) 0.0733(17) Uani 1 1 d . . . . .
H22A H 0.194617 0.363831 0.352850 0.110 Uiso 1 1 calc R U . . .
H22B H 0.253318 0.380770 0.425054 0.110 Uiso 1 1 calc R U . . .
H22C H 0.285197 0.430030 0.363829 0.110 Uiso 1 1 calc R U . . .
C23 C 0.8101(5) 0.4912(3) 0.3706(3) 0.0554(13) Uani 1 1 d . . . . .
H23A H 0.802274 0.485591 0.321324 0.067 Uiso 1 1 calc R U . . .
C24 C 0.9562(7) 0.4813(4) 0.3894(3) 0.088(2) Uani 1 1 d . . . . .
H24A H 1.010328 0.515994 0.367270 0.132 Uiso 1 1 calc R U . . .
H24B H 0.966830 0.485520 0.437602 0.132 Uiso 1 1 calc R U . . .
H24C H 0.985433 0.435865 0.375289 0.132 Uiso 1 1 calc R U . . .
C25 C 0.7646(8) 0.5636(3) 0.3875(3) 0.086(2) Uani 1 1 d . . . . .
H25A H 0.824756 0.596622 0.366779 0.129 Uiso 1 1 calc R U . . .
H25B H 0.673881 0.570754 0.370736 0.129 Uiso 1 1 calc R U . . .
H25C H 0.766242 0.569854 0.435780 0.129 Uiso 1 1 calc R U . . .
C26 C 0.6206(4) 0.4275(2) 0.1225(2) 0.0363(10) Uani 1 1 d . . . . .
C27 C 0.5331(5) 0.3869(2) 0.0852(2) 0.0386(10) Uani 1 1 d . . . . .
C28 C 0.5504(5) 0.3850(3) 0.0168(2) 0.0478(12) Uani 1 1 d . . . . .
H28A H 0.491696 0.358413 -0.009762 0.057 Uiso 1 1 calc R U . . .
C29 C 0.6520(5) 0.4213(3) -0.0134(2) 0.0528(13) Uani 1 1 d . . . . .
H29A H 0.663074 0.419064 -0.060183 0.063 Uiso 1 1 calc R U . . .
C30 C 0.7375(5) 0.4609(3) 0.0250(2) 0.0504(12) Uani 1 1 d . . . . .
H30A H 0.806646 0.485642 0.003914 0.060 Uiso 1 1 calc R U . . .
C31 C 0.7244(5) 0.4652(2) 0.0934(2) 0.0397(10) Uani 1 1 d . . . . .
C32 C 0.8156(5) 0.5115(2) 0.1338(2) 0.0448(11) Uani 1 1 d . . . . .
H32A H 0.798050 0.502160 0.181820 0.054 Uiso 1 1 calc R U . . .
C33 C 0.9601(6) 0.4980(3) 0.1221(3) 0.0711(17) Uani 1 1 d . . . . .
H33A H 1.013920 0.529150 0.149272 0.107 Uiso 1 1 calc R U . . .
H33B H 0.980963 0.450844 0.134210 0.107 Uiso 1 1 calc R U . . .
H33C H 0.980268 0.505301 0.075038 0.107 Uiso 1 1 calc R U . . .
C34 C 0.7798(8) 0.5864(3) 0.1208(3) 0.0798(19) Uani 1 1 d . . . . .
H34A H 0.684710 0.593443 0.129009 0.120 Uiso 1 1 calc R U . . .
H34B H 0.832019 0.615720 0.150622 0.120 Uiso 1 1 calc R U . . .
H34C H 0.799930 0.597952 0.074620 0.120 Uiso 1 1 calc R U . . .
C35 C 0.4142(5) 0.3516(2) 0.1172(2) 0.0462(11) Uani 1 1 d . . . . .
H35A H 0.432052 0.348560 0.166004 0.055 Uiso 1 1 calc R U . . .
C36 C 0.3919(6) 0.2786(3) 0.0910(3) 0.0617(15) Uani 1 1 d . . . . .
H36A H 0.314694 0.258452 0.113153 0.093 Uiso 1 1 calc R U . . .
H36B H 0.375810 0.280019 0.043003 0.093 Uiso 1 1 calc R U . . .
H36C H 0.471125 0.250932 0.100334 0.093 Uiso 1 1 calc R U . . .
C37 C 0.2870(6) 0.3934(3) 0.1071(3) 0.0635(15) Uani 1 1 d . . . . .
H37A H 0.212014 0.369914 0.128006 0.095 Uiso 1 1 calc R U . . .
H37B H 0.298371 0.438456 0.127507 0.095 Uiso 1 1 calc R U . . .
H37C H 0.269191 0.398771 0.059522 0.095 Uiso 1 1 calc R U . . .
C38 C 0.9191(7) 0.3129(3) 0.0506(3) 0.0651(15) Uani 1 1 d . . . . .
H38A H 0.945141 0.355477 0.073557 0.078 Uiso 1 1 calc R U . A 1
H38B H 0.820827 0.310766 0.046972 0.078 Uiso 1 1 calc R U . A 1
C39 C 0.983(5) 0.3075(16) -0.0163(13) 0.118(14) Uani 0.31(3) 1 d . . P B 1
H39A H 0.928223 0.329985 -0.050830 0.141 Uiso 0.31(3) 1 calc R U P B 1
H39B H 1.072884 0.328631 -0.015821 0.141 Uiso 0.31(3) 1 calc R U P B 1
C39' C 0.8743(18) 0.2805(6) -0.0134(4) 0.080(5) Uani 0.69(3) 1 d . . P B 2
H39C H 0.861490 0.314888 -0.048774 0.096 Uiso 0.69(3) 1 calc R U P B 2
H39D H 0.790701 0.254479 -0.007512 0.096 Uiso 0.69(3) 1 calc R U P B 2
C40 C 0.9927(9) 0.2327(4) -0.0288(3) 0.094(2) Uani 1 1 d . . . . .
H40A H 0.906140 0.213919 -0.043814 0.113 Uiso 1 1 calc R U . B 1
H40B H 1.061240 0.222368 -0.062503 0.113 Uiso 1 1 calc R U . B 1
C41 C 1.0308(6) 0.2055(3) 0.0365(3) 0.0616(15) Uani 1 1 d . . . . .
H41A H 1.128888 0.203828 0.041455 0.074 Uiso 1 1 calc R U . . .
H41B H 0.994647 0.158964 0.042742 0.074 Uiso 1 1 calc R U . . .
B3 B 0.8920(6) 0.2265(3) 0.2860(3) 0.0418(12) Uani 1 1 d . . . . .
H3 H 0.976894 0.251937 0.312401 0.050 Uiso 1 1 calc R U . . .
B4 B 0.7263(6) 0.2310(2) 0.3151(3) 0.0408(12) Uani 1 1 d . . . . .
H4 H 0.700907 0.258614 0.362056 0.049 Uiso 1 1 calc R U . . .
B5 B 0.6196(5) 0.2317(2) 0.2451(3) 0.0391(11) Uani 1 1 d . . . . .
H5 H 0.522549 0.259781 0.245161 0.047 Uiso 1 1 calc R U . . .
B6 B 0.7217(5) 0.2276(2) 0.1741(3) 0.0382(11) Uani 1 1 d . . . . .
H6 H 0.694457 0.254032 0.126642 0.046 Uiso 1 1 calc R U . . .
B7 B 0.9111(5) 0.1472(2) 0.2447(3) 0.0407(11) Uani 1 1 d . . . . .
H7 H 1.008451 0.119328 0.244651 0.049 Uiso 1 1 calc R U . . .
B8 B 0.8115(6) 0.1519(3) 0.3166(3) 0.0472(13) Uani 1 1 d . . . . .
H8 H 0.842012 0.127176 0.364417 0.057 Uiso 1 1 calc R U . . .
B9 B 0.6426(6) 0.1549(3) 0.2900(3) 0.0473(13) Uani 1 1 d . . . . .
H9 H 0.560832 0.131840 0.320169 0.057 Uiso 1 1 calc R U . . .
B10 B 0.6389(6) 0.1532(3) 0.2016(3) 0.0442(13) Uani 1 1 d . . . . .
H10 H 0.555155 0.129499 0.172793 0.053 Uiso 1 1 calc R U . . .
B11 B 0.8044(6) 0.1481(3) 0.1749(3) 0.0437(13) Uani 1 1 d . . . . .
H11 H 0.830608 0.120841 0.127874 0.052 Uiso 1 1 calc R U . . .
B12 B 0.7571(5) 0.1034(2) 0.2466(3) 0.0454(12) Uani 1 1 d . . . . .
H12 H 0.751533 0.046417 0.247977 0.054 Uiso 1 1 calc R U . . .
B13 B 0.7864(5) 0.3544(2) 0.2399(3) 0.0428(12) Uani 1 1 d . . . . .
H13B H 0.847870 0.368585 0.275957 0.051 Uiso 1 1 calc R U . . .
H13C H 0.830289 0.365538 0.197322 0.051 Uiso 1 1 calc R U . . .
B14 B 1.0068(6) 0.2532(3) 0.1613(3) 0.0487(13) Uani 1 1 d . . . . .
H14A H 1.023180 0.300468 0.176530 0.058 Uiso 1 1 calc R U . . .
H14B H 1.088378 0.226146 0.169672 0.058 Uiso 1 1 calc R U . . .

loop_
_atom_site_aniso_label
_atom_site_aniso_U_11
_atom_site_aniso_U_22
_atom_site_aniso_U_33
_atom_site_aniso_U_23
_atom_site_aniso_U_13
_atom_site_aniso_U_12
O1 0.089(3) 0.053(2) 0.043(2) 0.0082(15) 0.0108(18) 0.025(2)
N1 0.043(2) 0.0301(17) 0.0314(18) 0.0028(14) 0.0029(15) -0.0006(16)
N2 0.042(2) 0.0270(16) 0.0303(18) -0.0003(13) -0.0020(15) 0.0038(16)
C1 0.044(2) 0.031(2) 0.034(2) 0.0019(17) -0.004(2) 0.0017(18)
C2 0.045(3) 0.029(2) 0.036(2) 0.0019(17) -0.0013(19) 0.0036(19)
C11 0.039(2) 0.0265(18) 0.033(2) 0.0023(17) 0.0006(18) -0.0091(17)
C12 0.048(3) 0.038(2) 0.038(2) -0.0037(17) 0.006(2) 0.011(2)
C13 0.047(3) 0.034(2) 0.038(2) -0.0002(17) 0.0028(19) 0.009(2)
C14 0.055(3) 0.041(2) 0.029(2) 0.0014(18) 0.002(2) 0.003(2)
C15 0.053(3) 0.044(3) 0.050(3) 0.004(2) 0.007(2) 0.004(2)
C16 0.073(4) 0.077(4) 0.044(3) 0.019(3) 0.009(3) -0.006(3)
C17 0.081(5) 0.105(5) 0.040(3) 0.024(3) -0.004(3) 0.000(4)
C18 0.069(4) 0.083(4) 0.044(3) 0.005(3) -0.015(3) -0.003(3)
C19 0.054(3) 0.051(3) 0.040(3) -0.002(2) -0.006(2) -0.002(2)
C20 0.057(3) 0.046(3) 0.058(3) 0.005(2) 0.013(3) -0.006(2)
C21 0.071(4) 0.054(3) 0.085(4) 0.008(3) 0.019(3) -0.014(3)
C22 0.057(4) 0.068(4) 0.095(5) 0.008(3) 0.011(3) 0.006(3)
C23 0.061(3) 0.054(3) 0.051(3) -0.007(2) -0.005(3) -0.012(3)
C24 0.064(4) 0.105(6) 0.094(5) 0.011(4) -0.013(4) -0.021(4)
C25 0.104(5) 0.058(4) 0.096(5) -0.017(3) 0.005(4) -0.018(4)
C26 0.043(3) 0.034(2) 0.032(2) 0.0041(17) -0.0027(19) 0.010(2)
C27 0.041(3) 0.038(2) 0.036(2) -0.0003(17) -0.0051(19) 0.003(2)
C28 0.051(3) 0.052(3) 0.040(3) -0.005(2) -0.008(2) 0.004(2)
C29 0.062(3) 0.061(3) 0.035(3) 0.001(2) 0.002(2) 0.009(3)
C30 0.056(3) 0.050(3) 0.045(3) 0.010(2) 0.009(2) 0.003(2)
C31 0.043(3) 0.034(2) 0.042(3) 0.0054(18) -0.001(2) 0.002(2)
C32 0.049(3) 0.034(2) 0.052(3) 0.0065(19) 0.001(2) -0.003(2)
C33 0.061(4) 0.052(3) 0.100(5) -0.005(3) -0.005(3) -0.011(3)
C34 0.106(5) 0.037(3) 0.096(5) 0.002(3) -0.020(4) -0.001(3)
C35 0.054(3) 0.038(2) 0.047(3) 0.0014(19) -0.006(2) -0.003(2)
C36 0.062(4) 0.043(3) 0.080(4) -0.004(3) -0.015(3) -0.008(3)
C37 0.052(3) 0.059(3) 0.080(4) 0.005(3) 0.000(3) -0.002(3)
C38 0.089(4) 0.047(3) 0.060(4) 0.012(2) -0.007(3) 0.014(3)
C39 0.15(4) 0.10(2) 0.10(2) 0.073(16) -0.01(2) 0.00(2)
C39' 0.127(12) 0.068(7) 0.046(5) -0.004(4) -0.018(6) 0.030(7)
C40 0.129(6) 0.111(6) 0.041(3) -0.004(3) 0.003(4) 0.041(5)
C41 0.072(4) 0.061(3) 0.053(3) -0.005(2) 0.012(3) 0.013(3)
B3 0.049(3) 0.034(2) 0.042(3) 0.004(2) -0.008(2) 0.008(2)
B4 0.053(3) 0.033(2) 0.036(3) 0.008(2) 0.005(2) 0.002(2)
B5 0.042(3) 0.031(2) 0.044(3) 0.004(2) 0.002(2) 0.000(2)
B6 0.042(3) 0.032(2) 0.040(3) 0.002(2) -0.003(2) 0.003(2)
B7 0.051(3) 0.033(2) 0.038(3) 0.007(2) 0.001(2) 0.007(2)
B8 0.062(4) 0.036(3) 0.044(3) 0.007(2) 0.001(3) 0.006(3)
B9 0.053(3) 0.033(3) 0.056(3) 0.006(2) 0.005(3) 0.001(3)
B10 0.049(3) 0.032(2) 0.052(3) 0.003(2) 0.000(3) -0.005(2)
B11 0.052(3) 0.033(2) 0.047(3) 0.001(2) -0.002(3) 0.006(2)
B12 0.055(3) 0.030(2) 0.051(3) 0.004(2) 0.001(3) 0.001(2)
B13 0.045(3) 0.031(2) 0.052(3) 0.003(2) -0.002(3) -0.004(2)
B14 0.052(3) 0.041(3) 0.054(3) 0.006(2) 0.003(3) 0.002(3)

loop_
_atom_type_symbol
_atom_type_description
_atom_type_scat_dispersion_real
_atom_type_scat_dispersion_imag
_atom_type_scat_source
C C 0.0033 0.0016 'International Tables Vol C Tables 4.2.6.8 and 6.1.1.4'
H H 0.0000 0.0000 'International Tables Vol C Tables 4.2.6.8 and 6.1.1.4'
B B 0.0013 0.0007 'International Tables Vol C Tables 4.2.6.8 and 6.1.1.4'
N N 0.0061 0.0033 'International Tables Vol C Tables 4.2.6.8 and 6.1.1.4'
O O 0.0106 0.0060 'International Tables Vol C Tables 4.2.6.8 and 6.1.1.4'

loop_
_geom_angle_atom_site_label_1
_geom_angle_atom_site_label_2
_geom_angle_atom_site_label_3
_geom_angle
_geom_angle_site_symmetry_1
_geom_angle_site_symmetry_3
_geom_angle_publ_flag
C38 O1 C41 110.4(4) . . ?
C38 O1 B14 122.3(4) . . ?
C41 O1 B14 124.1(4) . . ?
C11 N1 C12 111.1(3) . . ?
C11 N1 C14 128.0(4) . . ?
C12 N1 C14 121.0(3) . . ?
C11 N2 C13 110.3(3) . . ?
C11 N2 C26 129.6(3) . . ?
C13 N2 C26 120.1(3) . . ?
B13 C1 B5 123.2(3) . . ?
B13 C1 B4 122.2(4) . . ?
B5 C1 B4 62.4(3) . . ?
B13 C1 B6 119.3(4) . . ?
B5 C1 B6 62.1(3) . . ?
B4 C1 B6 112.3(3) . . ?
B13 C1 B3 117.6(4) . . ?
B5 C1 B3 112.4(3) . . ?
B4 C1 B3 62.1(3) . . ?
B6 C1 B3 109.8(3) . . ?
B13 C1 C2 118.9(3) . . ?
B5 C1 C2 108.9(3) . . ?
B4 C1 C2 108.3(3) . . ?
B6 C1 C2 59.5(3) . . ?
B3 C1 C2 58.8(3) . . ?
B14 C2 B3 115.9(4) . . ?
B14 C2 B7 117.6(4) . . ?
B3 C2 B7 62.7(3) . . ?
B14 C2 B11 121.5(4) . . ?
B3 C2 B11 112.9(4) . . ?
B7 C2 B11 62.0(3) . . ?
B14 C2 B6 122.3(4) . . ?
B3 C2 B6 111.2(4) . . ?
B7 C2 B6 112.6(4) . . ?
B11 C2 B6 62.0(3) . . ?
B14 C2 C1 121.5(3) . . ?
B3 C2 C1 60.4(3) . . ?
B7 C2 C1 110.2(3) . . ?
B11 C2 C1 109.4(4) . . ?
B6 C2 C1 59.6(3) . . ?
N1 C11 N2 103.8(3) . . ?
N1 C11 B13 130.4(4) . . ?
N2 C11 B13 123.9(4) . . ?
C13 C12 N1 108.1(4) . . ?
C12 C13 N2 106.7(4) . . ?
C19 C14 C15 123.3(4) . . ?
C19 C14 N1 118.1(4) . . ?
C15 C14 N1 118.2(4) . . ?
C16 C15 C14 117.1(5) . . ?
C16 C15 C20 120.2(5) . . ?
C14 C15 C20 122.7(4) . . ?
C17 C16 C15 121.0(5) . . ?
C16 C17 C18 121.5(5) . . ?
C19 C18 C17 119.7(5) . . ?
C14 C19 C18 117.4(5) . . ?
C14 C19 C23 122.5(4) . . ?
C18 C19 C23 120.0(5) . . ?
C15 C20 C22 111.2(4) . . ?
C15 C20 C21 113.5(5) . . ?
C22 C20 C21 108.3(5) . . ?
C19 C23 C24 113.6(5) . . ?
C19 C23 C25 109.9(5) . . ?
C24 C23 C25 110.5(5) . . ?
C27 C26 C31 122.7(4) . . ?
C27 C26 N2 118.5(4) . . ?
C31 C26 N2 118.6(4) . . ?
C28 C27 C26 117.6(4) . . ?
C28 C27 C35 120.6(4) . . ?
C26 C27 C35 121.5(4) . . ?
C29 C28 C27 121.2(4) . . ?
C28 C29 C30 119.7(4) . . ?
C31 C30 C29 121.7(5) . . ?
C30 C31 C26 117.1(4) . . ?
C30 C31 C32 120.5(4) . . ?
C26 C31 C32 122.4(4) . . ?
C33 C32 C31 113.0(4) . . ?
C33 C32 C34 111.6(5) . . ?
C31 C32 C34 109.9(4) . . ?
C27 C35 C37 110.8(4) . . ?
C27 C35 C36 113.0(4) . . ?
C37 C35 C36 109.5(4) . . ?
O1 C38 C39 101.9(11) . . ?
O1 C38 C39' 99.7(5) . . ?
C40 C39 C38 104.4(18) . . ?
C38 C39' C40 101.7(9) . . ?
C41 C40 C39 102.9(11) . . ?
C41 C40 C39' 103.7(6) . . ?
C40 C41 O1 104.9(5) . . ?
C2 B3 C1 60.8(3) . . ?
C2 B3 B4 106.8(4) . . ?
C1 B3 B4 58.2(3) . . ?
C2 B3 B7 58.7(3) . . ?
C1 B3 B7 107.3(4) . . ?
B4 B3 B7 107.7(4) . . ?
C2 B3 B8 105.6(4) . . ?
C1 B3 B8 105.6(4) . . ?
B4 B3 B8 59.8(3) . . ?
B7 B3 B8 59.5(3) . . ?
C1 B4 B5 58.8(3) . . ?
C1 B4 B3 59.7(3) . . ?
B5 B4 B3 107.6(4) . . ?
C1 B4 B8 107.3(4) . . ?
B5 B4 B8 108.1(4) . . ?
B3 B4 B8 60.5(3) . . ?
C1 B4 B9 106.1(4) . . ?
B5 B4 B9 59.9(3) . . ?
B3 B4 B9 107.8(4) . . ?
B8 B4 B9 59.9(3) . . ?
C1 B5 B6 59.3(3) . . ?
C1 B5 B4 58.8(3) . . ?
B6 B5 B4 107.1(3) . . ?
C1 B5 B9 106.6(4) . . ?
B6 B5 B9 107.5(3) . . ?
B4 B5 B9 60.6(3) . . ?
C1 B5 B10 107.0(4) . . ?
B6 B5 B10 59.9(3) . . ?
B4 B5 B10 108.5(4) . . ?
B9 B5 B10 60.1(3) . . ?
C2 B6 C1 60.8(3) . . ?
C2 B6 B5 107.1(3) . . ?
C1 B6 B5 58.6(3) . . ?
C2 B6 B11 59.0(3) . . ?
C1 B6 B11 107.9(4) . . ?
B5 B6 B11 108.0(4) . . ?
C2 B6 B10 106.2(3) . . ?
C1 B6 B10 107.0(4) . . ?
B5 B6 B10 60.6(3) . . ?
B11 B6 B10 59.4(3) . . ?
C2 B7 B11 59.2(3) . . ?
C2 B7 B8 106.2(3) . . ?
B11 B7 B8 107.9(4) . . ?
C2 B7 B12 106.2(4) . . ?
B11 B7 B12 59.7(3) . . ?
B8 B7 B12 60.6(3) . . ?
C2 B7 B3 58.6(3) . . ?
B11 B7 B3 107.3(3) . . ?
B8 B7 B3 60.5(3) . . ?
B12 B7 B3 108.6(4) . . ?
B7 B8 B4 107.9(4) . . ?
B7 B8 B9 107.5(4) . . ?
B4 B8 B9 60.4(3) . . ?
B7 B8 B12 59.8(3) . . ?
B4 B8 B12 108.0(4) . . ?
B9 B8 B12 59.5(3) . . ?
B7 B8 B3 60.0(3) . . ?
B4 B8 B3 59.7(3) . . ?
B9 B8 B3 107.6(4) . . ?
B12 B8 B3 107.6(4) . . ?
B12 B9 B5 108.5(4) . . ?
B12 B9 B8 60.4(3) . . ?
B5 B9 B8 107.7(4) . . ?
B12 B9 B10 60.3(3) . . ?
B5 B9 B10 60.2(3) . . ?
B8 B9 B10 108.3(4) . . ?
B12 B9 B4 108.2(4) . . ?
B5 B9 B4 59.6(3) . . ?
B8 B9 B4 59.7(3) . . ?
B10 B9 B4 107.8(4) . . ?
B11 B10 B6 60.2(3) . . ?
B11 B10 B12 59.6(3) . . ?
B6 B10 B12 107.4(4) . . ?
B11 B10 B9 107.1(4) . . ?
B6 B10 B9 106.9(4) . . ?
B12 B10 B9 59.5(3) . . ?
B11 B10 B5 107.8(4) . . ?
B6 B10 B5 59.6(3) . . ?
B12 B10 B5 107.4(4) . . ?
B9 B10 B5 59.6(3) . . ?
C2 B11 B10 107.0(4) . . ?
C2 B11 B12 106.4(4) . . ?
B10 B11 B12 61.0(3) . . ?
C2 B11 B7 58.7(3) . . ?
B10 B11 B7 109.2(4) . . ?
B12 B11 B7 60.4(3) . . ?
C2 B11 B6 59.0(3) . . ?
B10 B11 B6 60.4(3) . . ?
B12 B11 B6 108.6(4) . . ?
B7 B11 B6 107.4(4) . . ?
B11 B12 B9 107.5(4) . . ?
B11 B12 B7 60.0(3) . . ?
B9 B12 B7 107.7(4) . . ?
B11 B12 B10 59.4(3) . . ?
B9 B12 B10 60.3(3) . . ?
B7 B12 B10 107.6(3) . . ?
B11 B12 B8 107.5(4) . . ?
B9 B12 B8 60.0(3) . . ?
B7 B12 B8 59.6(3) . . ?
B10 B12 B8 108.0(4) . . ?
C11 B13 C1 118.0(4) . . ?
O1 B14 C2 109.0(4) . . ?

loop_
_geom_bond_atom_site_label_1
_geom_bond_atom_site_label_2
_geom_bond_distance
_geom_bond_site_symmetry_2
_geom_bond_publ_flag
O1 C38 1.460(6) . ?
O1 C41 1.469(6) . ?
O1 B14 1.579(7) . ?
N1 C11 1.350(5) . ?
N1 C12 1.374(5) . ?
N1 C14 1.452(5) . ?
N2 C11 1.379(5) . ?
N2 C13 1.387(5) . ?
N2 C26 1.436(5) . ?
C1 B13 1.633(6) . ?
C1 B5 1.704(6) . ?
C1 B4 1.704(6) . ?
C1 B6 1.717(6) . ?
C1 B3 1.730(6) . ?
C1 C2 1.737(6) . ?
C2 B14 1.620(7) . ?
C2 B3 1.703(6) . ?
C2 B7 1.706(6) . ?
C2 B11 1.714(7) . ?
C2 B6 1.715(7) . ?
C11 B13 1.618(6) . ?
C12 C13 1.323(6) . ?
C14 C19 1.392(7) . ?
C14 C15 1.405(7) . ?
C15 C16 1.385(7) . ?
C15 C20 1.513(7) . ?
C16 C17 1.362(8) . ?
C17 C18 1.399(8) . ?
C18 C19 1.393(7) . ?
C19 C23 1.524(7) . ?
C20 C22 1.526(8) . ?
C20 C21 1.540(7) . ?
C23 C24 1.526(8) . ?
C23 C25 1.532(8) . ?
C26 C27 1.401(6) . ?
C26 C31 1.408(6) . ?
C27 C28 1.390(6) . ?
C27 C35 1.526(7) . ?
C28 C29 1.387(7) . ?
C29 C30 1.390(7) . ?
C30 C31 1.386(6) . ?
C31 C32 1.523(6) . ?
C32 C33 1.495(8) . ?
C32 C34 1.535(7) . ?
C35 C37 1.531(7) . ?
C35 C36 1.541(6) . ?
C38 C39 1.50(3) . ?
C38 C39' 1.503(11) . ?
C39 C40 1.49(3) . ?
C39' C40 1.547(14) . ?
C40 C41 1.469(8) . ?
B3 B4 1.771(8) . ?
B3 B7 1.774(7) . ?
B3 B8 1.783(7) . ?
B4 B5 1.766(7) . ?
B4 B8 1.772(7) . ?
B4 B9 1.784(8) . ?
B5 B6 1.765(7) . ?
B5 B9 1.772(7) . ?
B5 B10 1.783(7) . ?
B6 B11 1.767(7) . ?
B6 B10 1.770(7) . ?
B7 B11 1.763(8) . ?
B7 B8 1.767(8) . ?
B7 B12 1.770(7) . ?
B8 B9 1.775(9) . ?
B8 B12 1.783(8) . ?
B9 B12 1.767(8) . ?
B9 B10 1.780(8) . ?
B10 B11 1.753(8) . ?
B10 B12 1.780(7) . ?
B11 B12 1.757(7) . ?
